data_2210679
loop_
_publ_author_name
'Ying-Ying Kou'
'Wen Gu'
'Zhan-Quan Liu'
'Hui Liu'
'Shi-Ping Yan'

_publ_section_title
Di-\m-cyano-1:2\k^2^<i>C</i>:<i>N</i>;2:3\k^2^<i>N</i>:<i>C</i>-dicyano-1\k<i>C</i>,3\k<i>C</i>-(5,7,7,12,14,14-hexamethyl-1,4,8,11-tetraazacylotetradecane-2\k^4^<i>N</i>)nickel(II)disilver(I)
_journal_coeditor_code JH2029
_journal_issue 10
_journal_name_full 'Acta Crystallographica Section E'
_journal_page_first m2631
_journal_page_last m2633
_journal_paper_doi 10.1107/S1600536806036853
_journal_volume 62
_journal_year 2006
_chemical_formula_iupac '[Ag2 Ni (C N)4 (C15 H36 N3)]'
_chemical_formula_moiety 'C20 H36 Ag2 N8 Ni'
_chemical_formula_sum 'C20 H36 Ag2 N8 Ni'
_chemical_formula_weight 663.02
_chemical_name_systematic
;
di-\m-cyano-1:2\k^2^C:N;2:3\k^2^N:C-dicyano-1\kC,3\kC-(5,7,7,12,14,14-
hexamethyl-1,4,8,11-tetraazacylotetradecane-2\k^4^N)nickel(II)disilver(I)
;
_space_group_IT_number 61
_symmetry_cell_setting orthorhombic
_symmetry_space_group_name_Hall '-P 2ac 2ab'
_symmetry_space_group_name_H-M 'P b c a'
_atom_sites_solution_hydrogens geom
_atom_sites_solution_primary direct
_atom_sites_solution_secondary difmap
_cell_angle_alpha 90.00
_cell_angle_beta 90.00
_cell_angle_gamma 90.00
_cell_formula_units_Z 4
_cell_length_a 16.435(2)
_cell_length_b 8.6228(13)
_cell_length_c 17.634(3)
_cell_measurement_reflns_used 3610
_cell_measurement_temperature 294(2)
_cell_measurement_theta_max 26.01
_cell_measurement_theta_min 2.91
_cell_volume 2499.0(6)
_computing_cell_refinement 'SAINT (Bruker, 1998)'
_computing_data_collection 'SMART (Bruker, 1998)'
_computing_data_reduction SAINT
_computing_molecular_graphics 'SHELXTL (Bruker, 1998)'
_computing_publication_material SHELXTL
_computing_structure_refinement 'SHELXL97 (Sheldrick, 1997)'
_computing_structure_solution 'SHELXS97 (Sheldrick, 1997)'
_diffrn_ambient_temperature 294(2)
_diffrn_measured_fraction_theta_full 1.000
_diffrn_measured_fraction_theta_max 1.000
_diffrn_measurement_device_type 'Bruker SMART CCD area-detector'
_diffrn_measurement_method '\f and \w'
_diffrn_radiation_monochromator graphite
_diffrn_radiation_source 'fine-focus sealed tube'
_diffrn_radiation_type MoK\a
_diffrn_radiation_wavelength 0.71073
_diffrn_reflns_av_R_equivalents 0.0297
_diffrn_reflns_av_sigmaI/netI 0.0254
_diffrn_reflns_limit_h_max 21
_diffrn_reflns_limit_h_min -21
_diffrn_reflns_limit_k_max 11
_diffrn_reflns_limit_k_min -11
_diffrn_reflns_limit_l_max 23
_diffrn_reflns_limit_l_min -17
_diffrn_reflns_number 15725
_diffrn_reflns_theta_full 27.83
_diffrn_reflns_theta_max 27.83
_diffrn_reflns_theta_min 2.31
_exptl_absorpt_coefficient_mu 2.321
_exptl_absorpt_correction_T_max 0.7371
_exptl_absorpt_correction_T_min 0.6292
_exptl_absorpt_correction_type multi-scan
_exptl_absorpt_process_details '(SADABS; Sheldrick, 1996)'
_exptl_crystal_colour 'pale purple'
_exptl_crystal_density_diffrn 1.762
_exptl_crystal_density_method 'not measured'
_exptl_crystal_description prism
_exptl_crystal_F_000 1336
_exptl_crystal_size_max 0.22
_exptl_crystal_size_mid 0.16
_exptl_crystal_size_min 0.14
_refine_diff_density_max 0.925
_refine_diff_density_min -0.510
_refine_ls_goodness_of_fit_ref 1.044
_refine_ls_hydrogen_treatment mixed
_refine_ls_matrix_type full
_refine_ls_number_parameters 154
_refine_ls_number_reflns 2972
_refine_ls_number_restraints 13
_refine_ls_restrained_S_all 1.097
_refine_ls_R_factor_all 0.0446
_refine_ls_R_factor_gt 0.0278
_refine_ls_shift/su_max 0.004
_refine_ls_shift/su_mean 0.000
_refine_ls_structure_factor_coef Fsqd
_refine_ls_weighting_details 'calc w=1/[\s^2^(Fo^2^)+(0.035P)^2^+2.1646P] where P=(Fo^2^+2Fc^2^)/3'
_refine_ls_weighting_scheme calc
_refine_ls_wR_factor_gt 0.0718
_refine_ls_wR_factor_ref 0.0774
_reflns_number_gt 2229
_reflns_number_total 2972
_reflns_threshold_expression I>2\s(I)
_cod_data_source_file jh2029.cif
_cod_data_source_block I
_cod_depositor_comments
;
The following automatic conversions were performed:
'_symmetry_cell_setting' value 'Orthorhombic' changed to 'orthorhombic'
according to '/home/saulius/struct/CIF-dictionaries/cif_core.dic'
dictionary named 'cif_core.dic' version 2.4.1 from 2010-06-29.

Automatic conversion script
Id: cif_fix_enum 1527 2010-12-29 10:47:43Z saulius 

The following automatic conversions were performed:

'_symmetry_cell_setting' value 'Orthorhombic' changed to
'orthorhombic' according to
/home/saulius/struct/CIF-dictionaries/cif_core.dic dictionary named
'cif_core.dic' version 2.4.1 from 2010-06-29.

Automatic conversion script
Id: cif_fix_values 1715 2011-07-08 13:25:40Z adriana 
;
_cod_original_cell_volume 2498.9(6)
_cod_database_code 2210679
_cod_database_fobs_code 2210679

loop_
_symmetry_equiv_pos_as_xyz
'x, y, z'
'-x+1/2, -y, z+1/2'
'-x, y+1/2, -z+1/2'
'x+1/2, -y+1/2, -z'
'-x, -y, -z'
'x-1/2, y, -z-1/2'
'x, -y-1/2, z-1/2'
'-x-1/2, y-1/2, z'

loop_
_atom_site_type_symbol
_atom_site_label
_atom_site_fract_x
_atom_site_fract_y
_atom_site_fract_z
_atom_site_U_iso_or_equiv
_atom_site_adp_type
_atom_site_calc_flag
_atom_site_refinement_flags
_atom_site_occupancy
Ag Ag1 1.189949(16) 0.66343(3) 0.176685(16) 0.04626(11) Uani d . 1
Ni Ni1 1.0000 1.0000 0.0000 0.02692(13) Uani d S 1
N N1 1.3017(2) 0.4252(5) 0.2628(2) 0.0689(10) Uani d DU 1
C C1 1.2674(2) 0.5071(4) 0.23664(18) 0.0349(7) Uani d DU 1
N N2 1.06782(16) 0.8265(3) 0.05836(15) 0.0362(6) Uani d . 1
N N3 0.98820(15) 1.1025(3) 0.10780(14) 0.0321(6) Uani d . 1
H H3 1.018(2) 1.029(4) 0.1348(19) 0.037(9) Uiso d . 1
N N4 0.88974(16) 0.8933(3) 0.02479(15) 0.0321(5) Uani d . 1
H H4 0.852(2) 0.948(4) 0.0044(17) 0.027(8) Uiso d . 1
C C2 1.1102(2) 0.7633(4) 0.09948(18) 0.0385(7) Uani d . 1
C C3 1.1087(2) 1.2683(4) 0.09019(19) 0.0417(8) Uani d . 1
H H3A 1.1344 1.3623 0.1087 0.050 Uiso calc R 1
H H3B 1.1403 1.1818 0.1095 0.050 Uiso calc R 1
C C4 1.0337(3) 1.2741(5) 0.21299(19) 0.0573(10) Uani d . 1
H H4A 0.9810 1.2742 0.2365 0.086 Uiso calc R 1
H H4B 1.0613 1.3694 0.2246 0.086 Uiso calc R 1
H H4C 1.0649 1.1883 0.2318 0.086 Uiso calc R 1
C C5 0.9689(2) 1.3901(4) 0.0986(2) 0.0475(9) Uani d . 1
H H5A 0.9554 1.3733 0.0463 0.071 Uiso calc R 1
H H5B 0.9968 1.4874 0.1038 0.071 Uiso calc R 1
H H5C 0.9199 1.3921 0.1283 0.071 Uiso calc R 1
C C6 1.02382(19) 1.2590(4) 0.12652(18) 0.0373(7) Uani d . 1
C C7 0.9026(2) 1.0766(4) 0.12970(19) 0.0422(8) Uani d . 1
H H7A 0.8679 1.1513 0.1043 0.051 Uiso calc R 1
H H7B 0.8964 1.0903 0.1840 0.051 Uiso calc R 1
C C8 0.8780(2) 0.9142(4) 0.10764(18) 0.0427(8) Uani d . 1
H H8A 0.9108 0.8394 0.1351 0.051 Uiso calc R 1
H H8B 0.8213 0.8969 0.1206 0.051 Uiso calc R 1
C C9 0.88291(19) 0.7322(4) -0.00359(18) 0.0355(7) Uani d . 1
H H9 0.9281 0.6721 0.0176 0.043 Uiso calc R 1
C C10 0.8034(2) 0.6535(5) 0.0197(3) 0.0562(10) Uani d . 1
H H10A 0.7994 0.6521 0.0740 0.084 Uiso calc R 1
H H10B 0.8027 0.5491 0.0008 0.084 Uiso calc R 1
H H10C 0.7583 0.7099 -0.0011 0.084 Uiso calc R 1

loop_
_atom_site_aniso_label
_atom_site_aniso_U_11
_atom_site_aniso_U_22
_atom_site_aniso_U_33
_atom_site_aniso_U_12
_atom_site_aniso_U_13
_atom_site_aniso_U_23
Ag1 0.03871(16) 0.05618(18) 0.04390(17) 0.00670(12) -0.00599(12) 0.01447(12)
Ni1 0.0252(3) 0.0334(3) 0.0221(2) 0.0012(2) -0.0003(2) 0.0027(2)
N1 0.065(2) 0.084(3) 0.058(2) -0.002(2) 0.0038(18) -0.012(2)
C1 0.0385(17) 0.0370(16) 0.0292(16) -0.0017(14) 0.0085(13) -0.0017(14)
N2 0.0354(14) 0.0409(14) 0.0324(14) 0.0018(12) -0.0036(12) 0.0031(12)
N3 0.0322(13) 0.0369(14) 0.0274(13) 0.0028(11) -0.0014(11) 0.0023(11)
N4 0.0282(13) 0.0394(14) 0.0288(13) 0.0010(11) -0.0010(11) 0.0044(12)
C2 0.0401(17) 0.0389(18) 0.0364(17) 0.0022(15) -0.0047(15) 0.0031(15)
C3 0.0386(18) 0.0454(19) 0.0412(19) -0.0050(15) -0.0078(14) -0.0048(15)
C4 0.072(3) 0.066(3) 0.034(2) -0.003(2) -0.0048(19) -0.0119(19)
C5 0.052(2) 0.0416(19) 0.049(2) 0.0075(17) -0.0012(17) -0.0034(17)
C6 0.0435(18) 0.0397(18) 0.0286(16) -0.0021(14) -0.0047(14) -0.0057(14)
C7 0.0397(18) 0.051(2) 0.0357(18) 0.0004(16) 0.0110(14) -0.0045(16)
C8 0.0416(18) 0.055(2) 0.0317(17) -0.0061(16) 0.0122(15) 0.0026(16)
C9 0.0323(16) 0.0376(16) 0.0366(16) -0.0048(14) -0.0020(13) 0.0019(14)
C10 0.045(2) 0.060(2) 0.064(3) -0.0206(18) 0.0052(18) 0.001(2)

loop_
_atom_type_symbol
_atom_type_description
_atom_type_scat_dispersion_real
_atom_type_scat_dispersion_imag
_atom_type_scat_source
C C 0.0033 0.0016 ' International Tables Vol C Tables 4.2.6.8 and 6.1.1.4'
H H 0.0000 0.0000 ' International Tables Vol C Tables 4.2.6.8 and 6.1.1.4'
N N 0.0061 0.0033 ' International Tables Vol C Tables 4.2.6.8 and 6.1.1.4'
Ni Ni 0.3393 1.1124 ' International Tables Vol C Tables 4.2.6.8 and 6.1.1.4'
Ag Ag -0.8971 1.1015 ' International Tables Vol C Tables 4.2.6.8 and 6.1.1.4'

loop_
_geom_angle_atom_site_label_1
_geom_angle_atom_site_label_2
_geom_angle_atom_site_label_3
_geom_angle_site_symmetry_1
_geom_angle_site_symmetry_3
_geom_angle
C2 Ag1 C1 . . 164.36(13)
N4 Ni1 N4 . 5_775 180.0
N4 Ni1 N3 . 5_775 94.84(10)
N4 Ni1 N3 5_775 5_775 85.16(10)
N4 Ni1 N3 . . 85.16(10)
N4 Ni1 N3 5_775 . 94.84(10)
N3 Ni1 N3 5_775 . 180.0
N4 Ni1 N2 . 5_775 87.50(10)
N4 Ni1 N2 5_775 5_775 92.50(10)
N3 Ni1 N2 5_775 5_775 84.65(10)
N3 Ni1 N2 . 5_775 95.35(10)
N4 Ni1 N2 . . 92.50(10)
N4 Ni1 N2 5_775 . 87.50(10)
N3 Ni1 N2 5_775 . 95.35(10)
N3 Ni1 N2 . . 84.65(10)
N2 Ni1 N2 5_775 . 180.0
N1 C1 Ag1 . . 175.1(4)
C2 N2 Ni1 . . 163.6(3)
C7 N3 C6 . . 116.6(3)
C7 N3 Ni1 . . 105.12(19)
C6 N3 Ni1 . . 122.52(19)
C7 N3 H3 . . 106(2)
C6 N3 H3 . . 107(2)
Ni1 N3 H3 . . 97(2)
C9 N4 C8 . . 115.9(3)
C9 N4 Ni1 . . 114.22(19)
C8 N4 Ni1 . . 105.48(19)
C9 N4 H4 . . 109(2)
C8 N4 H4 . . 105(2)
Ni1 N4 H4 . . 107(2)
N2 C2 Ag1 . . 176.0(3)
C9 C3 C6 5_775 . 119.7(3)
C9 C3 H3A 5_775 . 107.4
C6 C3 H3A . . 107.4
C9 C3 H3B 5_775 . 107.4
C6 C3 H3B . . 107.4
H3A C3 H3B . . 106.9
C6 C4 H4A . . 109.5
C6 C4 H4B . . 109.5
H4A C4 H4B . . 109.5
C6 C4 H4C . . 109.5
H4A C4 H4C . . 109.5
H4B C4 H4C . . 109.5
C6 C5 H5A . . 109.5
C6 C5 H5B . . 109.5
H5A C5 H5B . . 109.5
C6 C5 H5C . . 109.5
H5A C5 H5C . . 109.5
H5B C5 H5C . . 109.5
N3 C6 C5 . . 111.3(3)
N3 C6 C3 . . 107.9(3)
C5 C6 C3 . . 111.3(3)
N3 C6 C4 . . 109.5(3)
C5 C6 C4 . . 108.6(3)
C3 C6 C4 . . 108.2(3)
N3 C7 C8 . . 109.2(3)
N3 C7 H7A . . 109.8
C8 C7 H7A . . 109.8
N3 C7 H7B . . 109.8
C8 C7 H7B . . 109.8
H7A C7 H7B . . 108.3
N4 C8 C7 . . 109.3(3)
N4 C8 H8A . . 109.8
C7 C8 H8A . . 109.8
N4 C8 H8B . . 109.8
C7 C8 H8B . . 109.8
H8A C8 H8B . . 108.3
N4 C9 C10 . . 113.0(3)
N4 C9 C3 . 5_775 109.5(3)
C10 C9 C3 . 5_775 110.1(3)
N4 C9 H9 . . 108.1
C10 C9 H9 . . 108.1
C3 C9 H9 5_775 . 108.1
C9 C10 H10A . . 109.5
C9 C10 H10B . . 109.5
H10A C10 H10B . . 109.5
C9 C10 H10C . . 109.5
H10A C10 H10C . . 109.5
H10B C10 H10C . . 109.5

loop_
_geom_bond_atom_site_label_1
_geom_bond_atom_site_label_2
_geom_bond_site_symmetry_2
_geom_bond_distance
Ag1 C2 . 2.077(3)
Ag1 C1 . 2.134(4)
Ni1 N4 . 2.079(3)
Ni1 N4 5_775 2.079(3)
Ni1 N3 5_775 2.105(3)
Ni1 N3 . 2.105(3)
Ni1 N2 5_775 2.131(3)
Ni1 N2 . 2.131(3)
N1 C1 . 1.014(4)
N2 C2 . 1.144(4)
N3 C7 . 1.476(4)
N3 C6 . 1.508(4)
N3 H3 . 0.94(3)
N4 C9 . 1.480(4)
N4 C8 . 1.485(4)
N4 H4 . 0.85(3)
C3 C9 5_775 1.533(4)
C3 C6 . 1.538(5)
C3 H3A . 0.9700
C3 H3B . 0.9700
C4 C6 . 1.539(4)
C4 H4A . 0.9600
C4 H4B . 0.9600
C4 H4C . 0.9600
C5 C6 . 1.528(5)
C5 H5A . 0.9600
C5 H5B . 0.9600
C5 H5C . 0.9600
C7 C8 . 1.509(5)
C7 H7A . 0.9700
C7 H7B . 0.9700
C8 H8A . 0.9700
C8 H8B . 0.9700
C9 C10 . 1.528(4)
C9 C3 5_775 1.533(4)
C9 H9 . 0.9800
C10 H10A . 0.9600
C10 H10B . 0.9600
C10 H10C . 0.9600

loop_
_geom_torsion_atom_site_label_1
_geom_torsion_atom_site_label_2
_geom_torsion_atom_site_label_3
_geom_torsion_atom_site_label_4
_geom_torsion_site_symmetry_1
_geom_torsion_site_symmetry_4
_geom_torsion
C2 Ag1 C1 N1 . . -18(4)
N4 Ni1 N2 C2 . . -120.9(10)
N4 Ni1 N2 C2 5_775 . 59.1(10)
N3 Ni1 N2 C2 5_775 . 144.0(10)
N3 Ni1 N2 C2 . . -36.0(10)
N2 Ni1 N2 C2 5_775 . -73(12)
N4 Ni1 N3 C7 . . -14.6(2)
N4 Ni1 N3 C7 5_775 . 165.4(2)
N3 Ni1 N3 C7 5_775 . -8E1(4)
N2 Ni1 N3 C7 5_775 . 72.4(2)
N2 Ni1 N3 C7 . . -107.6(2)
N4 Ni1 N3 C6 . . -150.9(2)
N4 Ni1 N3 C6 5_775 . 29.1(2)
N3 Ni1 N3 C6 5_775 . 14E1(4)
N2 Ni1 N3 C6 5_775 . -63.9(2)
N2 Ni1 N3 C6 . . 116.1(2)
N4 Ni1 N4 C9 5_775 . 108(13)
N3 Ni1 N4 C9 5_775 . 36.9(2)
N3 Ni1 N4 C9 . . -143.1(2)
N2 Ni1 N4 C9 5_775 . 121.3(2)
N2 Ni1 N4 C9 . . -58.7(2)
N4 Ni1 N4 C8 5_775 . -124(13)
N3 Ni1 N4 C8 5_775 . 165.3(2)
N3 Ni1 N4 C8 . . -14.7(2)
N2 Ni1 N4 C8 5_775 . -110.3(2)
N2 Ni1 N4 C8 . . 69.7(2)
Ni1 N2 C2 Ag1 . . -10(5)
C1 Ag1 C2 N2 . . -161(4)
C7 N3 C6 C5 . . -50.5(4)
Ni1 N3 C6 C5 . . 81.2(3)
C7 N3 C6 C3 . . -172.9(3)
Ni1 N3 C6 C3 . . -41.2(3)
C7 N3 C6 C4 . . 69.5(4)
Ni1 N3 C6 C4 . . -158.8(2)
C9 C3 C6 N3 5_775 . 65.8(4)
C9 C3 C6 C5 5_775 . -56.6(4)
C9 C3 C6 C4 5_775 . -175.8(3)
C6 N3 C7 C8 . . -179.2(3)
Ni1 N3 C7 C8 . . 41.5(3)
C9 N4 C8 C7 . . 169.1(3)
Ni1 N4 C8 C7 . . 41.7(3)
N3 C7 C8 N4 . . -58.0(4)
C8 N4 C9 C10 . . 53.5(4)
Ni1 N4 C9 C10 . . 176.4(2)
C8 N4 C9 C3 . 5_775 176.5(3)
Ni1 N4 C9 C3 . 5_775 -60.6(3)
